data_7043713
loop_
_publ_author_name
'DiRisio, Ryan J.'
'Armstrong, Jessica E.'
'Frank, Mariah A.'
'Lake, William R.'
'McNamara, William Robert'

_publ_section_title
;
 Cobalt Schiff-Base Complexes for Electrocatalytic Hydrogen Generation
;
_journal_name_full 'Dalton Trans.'
_journal_paper_doi 10.1039/C7DT01750B
_journal_year 2017
_chemical_formula_moiety 'C18 H18 Co N8 O10, B F4, C7 H8'
_chemical_formula_sum 'C25 H26 B Co F4 N8 O10'
_chemical_formula_weight 744.28
_chemical_name_common cwmwm08
_chemical_properties_physical ', Moisture-sensitive'
_space_group_crystal_system monoclinic
_space_group_IT_number 15
_space_group_name_Hall '-C 2yc'
_space_group_name_H-M_alt 'C 1 2/c 1'
_symmetry_space_group_name_Hall '-C 2yc'
_symmetry_space_group_name_H-M 'C 1 2/c 1'
_atom_sites_solution_hydrogens mixed
_atom_sites_solution_primary direct
_atom_sites_solution_secondary difmap
_audit_creation_method SHELXL-2016/4
_audit_update_record
;
2017-05-12 deposited with the CCDC.
2017-07-19 downloaded from the CCDC.
;
_cell_angle_alpha 90
_cell_angle_beta 99.389(2)
_cell_angle_gamma 90
_cell_formula_units_Z 4
_cell_length_a 14.6690(16)
_cell_length_b 15.7386(17)
_cell_length_c 12.9152(14)
_cell_measurement_reflns_used 3787
_cell_measurement_temperature 100.0(5)
_cell_measurement_theta_max 37.11
_cell_measurement_theta_min 2.34
_cell_volume 2941.8(6)
_computing_cell_refinement 'SAINT (Bruker, 2013)'
_computing_data_collection 'APEX3 (Bruker, 2016)'
_computing_data_reduction 'SAINT (Bruker, 2013)'
_computing_molecular_graphics 'SHELXTL (Sheldrick, 2008)'
_computing_publication_material 'SHELXTL (Sheldrick, 2008)'
_computing_structure_refinement 'SHELXL-2016/4 (Sheldrick, 2016b)'
_computing_structure_solution 'SHELXT-2014/5 (Sheldrick, 2014)'
_diffrn_ambient_temperature 100.0(5)
_diffrn_measured_fraction_theta_full 0.997
_diffrn_measured_fraction_theta_max 0.979
_diffrn_measurement_device_type 'Bruker SMART APEX II CCD platform'
_diffrn_measurement_method '\w scans'
_diffrn_radiation_type MoK\a
_diffrn_radiation_wavelength 0.71073
_diffrn_reflns_av_R_equivalents 0.0483
_diffrn_reflns_av_unetI/netI 0.0330
_diffrn_reflns_Laue_measured_fraction_full 0.997
_diffrn_reflns_Laue_measured_fraction_max 0.979
_diffrn_reflns_limit_h_max 25
_diffrn_reflns_limit_h_min -25
_diffrn_reflns_limit_k_max 27
_diffrn_reflns_limit_k_min -27
_diffrn_reflns_limit_l_max 22
_diffrn_reflns_limit_l_min -22
_diffrn_reflns_number 64770
_diffrn_reflns_point_group_measured_fraction_full 0.997
_diffrn_reflns_point_group_measured_fraction_max 0.979
_diffrn_reflns_theta_full 37.785
_diffrn_reflns_theta_max 38.792
_diffrn_reflns_theta_min 1.912
_diffrn_source 'fine-focus sealed tube'
_exptl_absorpt_coefficient_mu 0.681
_exptl_absorpt_correction_T_max 0.7476
_exptl_absorpt_correction_T_min 0.6618
_exptl_absorpt_correction_type multi-scan
_exptl_absorpt_process_details 'SADABS (Sheldrick, 2016a)'
_exptl_crystal_colour pink-red
_exptl_crystal_density_diffrn 1.680
_exptl_crystal_description needle
_exptl_crystal_F_000 1520
_exptl_crystal_recrystallization_method 'Re-crystallisation from solvent: methanol/toluene'
_exptl_crystal_size_max 0.48
_exptl_crystal_size_mid 0.20
_exptl_crystal_size_min 0.12
_refine_diff_density_max 1.141
_refine_diff_density_min -0.486
_refine_diff_density_rms 0.098
_refine_ls_extinction_method none
_refine_ls_goodness_of_fit_ref 1.041
_refine_ls_hydrogen_treatment mixed
_refine_ls_matrix_type full
_refine_ls_number_parameters 251
_refine_ls_number_reflns 8254
_refine_ls_number_restraints 6
_refine_ls_restrained_S_all 1.041
_refine_ls_R_factor_all 0.0653
_refine_ls_R_factor_gt 0.0454
_refine_ls_shift/su_max 0.001
_refine_ls_shift/su_mean 0.000
_refine_ls_structure_factor_coef Fsqd
_refine_ls_weighting_details 'w=1/[\s^2^(Fo^2^)+(0.0696P)^2^+1.5871P] where P=(Fo^2^+2Fc^2^)/3'
_refine_ls_weighting_scheme calc
_refine_ls_wR_factor_gt 0.1181
_refine_ls_wR_factor_ref 0.1288
_reflns_Friedel_coverage 0.000
_reflns_number_gt 6347
_reflns_number_total 8254
_reflns_threshold_expression 'I > 2\s(I)'
_cod_data_source_file c7dt01750b2.cif
_cod_data_source_block cwmwm08
_cod_database_code 7043713
_shelx_shelxl_version_number 2016/4
_shelx_space_group_comment
; 
The symmetry employed for this shelxl refinement is uniquely defined 
by the following loop, which should always be used as a source of 
symmetry information in preference to the above space-group names. 
They are only intended as comments. 
;
_shelx_estimated_absorpt_t_min 0.736
_shelx_estimated_absorpt_t_max 0.923

loop_
_space_group_symop_operation_xyz
'x, y, z'
'-x, y, -z+1/2'
'x+1/2, y+1/2, z'
'-x+1/2, y+1/2, -z+1/2'
'-x, -y, -z'
'x, -y, z-1/2'
'-x+1/2, -y+1/2, -z'
'x+1/2, -y+1/2, z-1/2'

loop_
_atom_site_label
_atom_site_type_symbol
_atom_site_fract_x
_atom_site_fract_y
_atom_site_fract_z
_atom_site_U_iso_or_equiv
_atom_site_adp_type
_atom_site_occupancy
_atom_site_site_symmetry_order
_atom_site_calc_flag
_atom_site_refinement_flags_posn
_atom_site_refinement_flags_adp
_atom_site_refinement_flags_occupancy
_atom_site_disorder_assembly
_atom_site_disorder_group
CO1 Co 0.500000 0.84340(2) 0.250000 0.01333(5) Uani 1 2 d S T P . .
N1 N 0.59792(7) 0.92789(7) 0.25238(8) 0.01690(16) Uani 1 1 d . . . . .
H1C H 0.6259(15) 0.9211(14) 0.2013(18) 0.034(5) Uiso 1 1 d . . . . .
H1D H 0.5765(13) 0.9826(12) 0.2466(16) 0.023(4) Uiso 1 1 d . . . . .
C1 C 0.66364(8) 0.91553(8) 0.35183(10) 0.0196(2) Uani 1 1 d . . . . .
H1A H 0.705760 0.964852 0.365582 0.024 Uiso 1 1 calc R U . . .
H1B H 0.701122 0.863681 0.347822 0.024 Uiso 1 1 calc R U . . .
C2 C 0.60526(8) 0.90692(8) 0.43765(9) 0.0201(2) Uani 1 1 d . . . . .
H2A H 0.643174 0.885991 0.503154 0.024 Uiso 1 1 calc R U . . .
H2B H 0.578277 0.962494 0.452016 0.024 Uiso 1 1 calc R U . . .
N2 N 0.53141(7) 0.84531(6) 0.39887(8) 0.01585(15) Uani 1 1 d . . . . .
C3 C 0.49794(8) 0.79817(7) 0.46439(9) 0.01772(18) Uani 1 1 d . . . . .
H3 H 0.526076 0.800611 0.535993 0.021 Uiso 1 1 calc R U . . .
C4 C 0.41973(8) 0.74119(7) 0.43635(9) 0.01686(18) Uani 1 1 d . . . . .
C5 C 0.38363(8) 0.70339(8) 0.51862(9) 0.01895(19) Uani 1 1 d . . . . .
H5 H 0.412626 0.712122 0.589117 0.023 Uiso 1 1 calc R U . . .
C6 C 0.30516(9) 0.65295(7) 0.49702(10) 0.01908(19) Uani 1 1 d . . . . .
C7 C 0.26171(9) 0.63787(8) 0.39519(10) 0.0199(2) Uani 1 1 d . . . . .
H7 H 0.207595 0.603824 0.381677 0.024 Uiso 1 1 calc R U . . .
C8 C 0.29889(8) 0.67344(7) 0.31403(9) 0.01853(19) Uani 1 1 d . . . . .
C9 C 0.37862(8) 0.72713(7) 0.32924(9) 0.01621(17) Uani 1 1 d . . . . .
O1 O 0.40882(6) 0.75793(6) 0.24927(7) 0.01785(15) Uani 1 1 d . . . . .
N3 N 0.26362(8) 0.61900(7) 0.58258(9) 0.0229(2) Uani 1 1 d . . . . .
O2 O 0.30069(9) 0.63246(9) 0.67271(9) 0.0357(3) Uani 1 1 d . . . . .
O3 O 0.19035(7) 0.57919(7) 0.56021(9) 0.0282(2) Uani 1 1 d . . . . .
N4 N 0.25189(8) 0.65436(7) 0.20798(9) 0.0243(2) Uani 1 1 d . . . . .
O4 O 0.22104(9) 0.58143(7) 0.19280(9) 0.0358(3) Uani 1 1 d . . . . .
O5 O 0.24409(8) 0.70981(7) 0.14104(9) 0.0316(2) Uani 1 1 d . . . . .
B1 B 0.000000 0.64770(13) 0.250000 0.0216(3) Uani 1 2 d S T P . .
F1 F 0.06980(7) 0.69873(7) 0.22511(9) 0.0407(2) Uani 1 1 d . . . . .
F2 F -0.03368(7) 0.59460(6) 0.16498(7) 0.03189(19) Uani 1 1 d . . . . .
C10 C 0.606(2) 0.407(2) -0.0127(10) 0.0534(6) Uani 0.5 1 d D . P A -1
H10A H 0.616603 0.372994 0.051682 0.080 Uiso 0.5 1 calc R U P A -1
H10B H 0.663323 0.435654 -0.022017 0.080 Uiso 0.5 1 calc R U P A -1
H10C H 0.585581 0.369845 -0.072938 0.080 Uiso 0.5 1 calc R U P A -1
C11 C 0.5344(2) 0.4706(3) -0.0050(3) 0.0457(9) Uani 0.5 1 d D . P A -1
C12 C 0.513(3) 0.486(2) 0.0902(9) 0.048(2) Uani 0.5 1 d D . P A -1
H12 H 0.541747 0.455601 0.150260 0.057 Uiso 0.5 1 calc R U P A -1
C13 C 0.4425(3) 0.5528(3) 0.0987(3) 0.0460(8) Uani 0.5 1 d D . P A -1
H13 H 0.431070 0.568934 0.166275 0.055 Uiso 0.5 1 calc R U P A -1
C14 C 0.393(2) 0.592(2) 0.0102(9) 0.0534(6) Uani 0.5 1 d D . P A -1
H14 H 0.344293 0.631627 0.015111 0.064 Uiso 0.5 1 calc R U P A -1
C15 C 0.4182(3) 0.5701(4) -0.0867(4) 0.0634(15) Uani 0.5 1 d D . P A -1
H15 H 0.390445 0.598921 -0.148503 0.076 Uiso 0.5 1 calc R U P A -1
C16 C 0.488(2) 0.503(2) -0.0943(9) 0.048(2) Uani 0.5 1 d D . P A -1
H16 H 0.498609 0.482738 -0.160673 0.057 Uiso 0.5 1 calc R U P A -1

loop_
_atom_site_aniso_label
_atom_site_aniso_U_11
_atom_site_aniso_U_22
_atom_site_aniso_U_33
_atom_site_aniso_U_23
_atom_site_aniso_U_13
_atom_site_aniso_U_12
CO1 0.01435(9) 0.01596(9) 0.00955(9) 0.000 0.00160(6) 0.000
N1 0.0164(4) 0.0193(4) 0.0152(4) 0.0003(3) 0.0033(3) -0.0007(3)
C1 0.0172(4) 0.0222(5) 0.0183(5) -0.0001(4) -0.0002(4) -0.0025(4)
C2 0.0218(5) 0.0232(5) 0.0142(5) -0.0011(4) 0.0000(4) -0.0055(4)
N2 0.0168(4) 0.0183(4) 0.0120(4) -0.0012(3) 0.0013(3) -0.0011(3)
C3 0.0195(4) 0.0215(5) 0.0119(4) -0.0008(3) 0.0017(3) -0.0017(4)
C4 0.0193(4) 0.0185(4) 0.0128(4) 0.0006(3) 0.0027(3) -0.0010(3)
C5 0.0229(5) 0.0202(5) 0.0140(4) 0.0007(3) 0.0038(4) -0.0015(4)
C6 0.0237(5) 0.0178(4) 0.0167(5) 0.0018(4) 0.0064(4) -0.0010(4)
C7 0.0220(5) 0.0182(4) 0.0197(5) 0.0008(4) 0.0042(4) -0.0030(4)
C8 0.0209(5) 0.0186(4) 0.0154(4) 0.0005(3) 0.0008(4) -0.0031(3)
C9 0.0184(4) 0.0164(4) 0.0138(4) 0.0000(3) 0.0022(3) -0.0006(3)
O1 0.0208(4) 0.0201(4) 0.0124(3) 0.0004(3) 0.0017(3) -0.0043(3)
N3 0.0285(5) 0.0210(4) 0.0211(5) 0.0012(4) 0.0103(4) -0.0022(4)
O2 0.0473(7) 0.0438(6) 0.0177(5) -0.0002(4) 0.0101(4) -0.0157(5)
O3 0.0294(5) 0.0289(5) 0.0284(5) 0.0028(4) 0.0117(4) -0.0064(4)
N4 0.0273(5) 0.0263(5) 0.0178(5) 0.0003(4) -0.0007(4) -0.0090(4)
O4 0.0482(7) 0.0294(5) 0.0272(5) -0.0028(4) -0.0021(5) -0.0169(5)
O5 0.0349(5) 0.0361(5) 0.0208(5) 0.0074(4) -0.0049(4) -0.0142(4)
B1 0.0226(8) 0.0237(8) 0.0177(8) 0.000 0.0011(6) 0.000
F1 0.0376(5) 0.0444(6) 0.0383(6) 0.0020(4) 0.0009(4) -0.0177(4)
F2 0.0422(5) 0.0309(4) 0.0215(4) -0.0045(3) 0.0021(3) -0.0106(4)
C10 0.0343(12) 0.0677(15) 0.0571(14) -0.0101(12) 0.0043(10) -0.0100(10)
C11 0.0286(14) 0.063(2) 0.045(2) -0.0143(18) 0.0043(14) -0.0164(15)
C12 0.0398(10) 0.071(7) 0.0322(11) -0.0080(19) 0.0043(12) -0.009(4)
C13 0.047(2) 0.057(2) 0.0320(17) -0.0016(16) 0.0027(14) 0.0013(18)
C14 0.0343(12) 0.0677(15) 0.0571(14) -0.0101(12) 0.0043(10) -0.0100(10)
C15 0.0288(16) 0.122(5) 0.035(2) 0.016(2) -0.0075(14) -0.012(2)
C16 0.0398(10) 0.071(7) 0.0322(11) -0.0080(19) 0.0043(12) -0.009(4)

loop_
_atom_type_symbol
_atom_type_description
_atom_type_scat_dispersion_real
_atom_type_scat_dispersion_imag
_atom_type_scat_source
C C 0.0033 0.0016 'International Tables Vol C Tables 4.2.6.8 and 6.1.1.4'
H H 0.0000 0.0000 'International Tables Vol C Tables 4.2.6.8 and 6.1.1.4'
B B 0.0013 0.0007 'International Tables Vol C Tables 4.2.6.8 and 6.1.1.4'
N N 0.0061 0.0033 'International Tables Vol C Tables 4.2.6.8 and 6.1.1.4'
O O 0.0106 0.0060 'International Tables Vol C Tables 4.2.6.8 and 6.1.1.4'
F F 0.0171 0.0103 'International Tables Vol C Tables 4.2.6.8 and 6.1.1.4'
Co Co 0.3494 0.9721 'International Tables Vol C Tables 4.2.6.8 and 6.1.1.4'

loop_
_geom_angle_atom_site_label_1
_geom_angle_atom_site_label_2
_geom_angle_atom_site_label_3
_geom_angle
_geom_angle_site_symmetry_1
_geom_angle_site_symmetry_3
O1 CO1 O1 89.61(6) 2_655 .
O1 CO1 N2 94.05(4) 2_655 2_655
O1 CO1 N2 87.24(4) . 2_655
O1 CO1 N2 87.24(4) 2_655 .
O1 CO1 N2 94.05(4) . .
N2 CO1 N2 178.18(6) 2_655 .
O1 CO1 N1 88.08(4) 2_655 .
O1 CO1 N1 177.62(4) . .
N2 CO1 N1 93.52(4) 2_655 .
N2 CO1 N1 85.24(4) . .
O1 CO1 N1 177.62(4) 2_655 2_655
O1 CO1 N1 88.09(4) . 2_655
N2 CO1 N1 85.25(4) 2_655 2_655
N2 CO1 N1 93.52(4) . 2_655
N1 CO1 N1 94.23(6) . 2_655
C1 N1 CO1 107.20(7) . .
C1 N1 H1C 109.3(15) . .
CO1 N1 H1C 110.8(15) . .
C1 N1 H1D 111.0(12) . .
CO1 N1 H1D 113.4(12) . .
H1C N1 H1D 105.1(19) . .
N1 C1 C2 106.24(9) . .
N1 C1 H1A 110.5 . .
C2 C1 H1A 110.5 . .
N1 C1 H1B 110.5 . .
C2 C1 H1B 110.5 . .
H1A C1 H1B 108.7 . .
N2 C2 C1 106.35(9) . .
N2 C2 H2A 110.5 . .
C1 C2 H2A 110.5 . .
N2 C2 H2B 110.5 . .
C1 C2 H2B 110.5 . .
H2A C2 H2B 108.7 . .
C3 N2 C2 119.62(10) . .
C3 N2 CO1 127.02(8) . .
C2 N2 CO1 113.31(7) . .
N2 C3 C4 124.33(10) . .
N2 C3 H3 117.8 . .
C4 C3 H3 117.8 . .
C5 C4 C9 121.13(10) . .
C5 C4 C3 117.08(10) . .
C9 C4 C3 121.74(10) . .
C6 C5 C4 119.73(11) . .
C6 C5 H5 120.1 . .
C4 C5 H5 120.1 . .
C7 C6 C5 121.78(11) . .
C7 C6 N3 118.39(11) . .
C5 C6 N3 119.72(11) . .
C8 C7 C6 118.36(11) . .
C8 C7 H7 120.8 . .
C6 C7 H7 120.8 . .
C7 C8 C9 123.52(11) . .
C7 C8 N4 116.44(11) . .
C9 C8 N4 120.04(10) . .
O1 C9 C8 119.64(10) . .
O1 C9 C4 124.91(10) . .
C8 C9 C4 115.44(10) . .
C9 O1 CO1 126.86(7) . .
O2 N3 O3 123.08(12) . .
O2 N3 C6 119.10(11) . .
O3 N3 C6 117.80(11) . .
O5 N4 O4 124.15(12) . .
O5 N4 C8 119.51(11) . .
O4 N4 C8 116.34(11) . .
F1 B1 F1 108.82(17) . 2
F1 B1 F2 110.13(6) . .
F1 B1 F2 110.41(7) 2 .
F1 B1 F2 110.41(7) . 2
F1 B1 F2 110.13(6) 2 2
F2 B1 F2 106.93(16) . 2
C11 C10 H10A 109.5 . .
C11 C10 H10B 109.5 . .
H10A C10 H10B 109.5 . .
C11 C10 H10C 109.5 . .
H10A C10 H10C 109.5 . .
H10B C10 H10C 109.5 . .
C16 C11 C12 124(3) . .
C16 C11 C10 118.0(14) . .
C12 C11 C10 117.6(14) . .
C11 C12 C13 117.7(15) . .
C11 C12 H12 121.2 . .
C13 C12 H12 121.2 . .
C14 C13 C12 122.1(14) . .
C14 C13 H13 119.0 . .
C12 C13 H13 119.0 . .
C13 C14 C15 116(2) . .
C13 C14 H14 122.1 . .
C15 C14 H14 122.1 . .
C14 C15 C16 121.5(14) . .
C14 C15 H15 119.3 . .
C16 C15 H15 119.3 . .
C11 C16 C15 118.1(15) . .
C11 C16 H16 120.9 . .
C15 C16 H16 120.9 . .

loop_
_geom_bond_atom_site_label_1
_geom_bond_atom_site_label_2
_geom_bond_distance
_geom_bond_site_symmetry_2
CO1 O1 1.8958(9) 2_655
CO1 O1 1.8959(9) .
CO1 N2 1.9029(10) 2_655
CO1 N2 1.9029(10) .
CO1 N1 1.9540(10) .
CO1 N1 1.9541(10) 2_655
N1 C1 1.4875(16) .
N1 H1C 0.84(2) .
N1 H1D 0.916(19) .
C1 C2 1.5133(18) .
C1 H1A 0.9900 .
C1 H1B 0.9900 .
C2 N2 1.4790(15) .
C2 H2A 0.9900 .
C2 H2B 0.9900 .
N2 C3 1.2818(15) .
C3 C4 1.4547(16) .
C3 H3 0.9500 .
C4 C5 1.3952(16) .
C4 C9 1.4332(16) .
C5 C6 1.3886(17) .
C5 H5 0.9500 .
C6 C7 1.3852(18) .
C6 N3 1.4483(16) .
C7 C8 1.3770(17) .
C7 H7 0.9500 .
C8 C9 1.4302(16) .
C8 N4 1.4607(16) .
C9 O1 1.2834(14) .
N3 O2 1.2202(16) .
N3 O3 1.2370(16) .
N4 O5 1.2206(15) .
N4 O4 1.2376(15) .
B1 F1 1.3798(16) .
B1 F1 1.3799(16) 2
B1 F2 1.4040(15) .
B1 F2 1.4040(15) 2
C10 C11 1.46(3) .
C10 H10A 0.9800 .
C10 H10B 0.9800 .
C10 H10C 0.9800 .
C11 C16 1.340(18) .
C11 C12 1.341(18) .
C12 C13 1.49(3) .
C12 H12 0.9500 .
C13 C14 1.40(2) .
C13 H13 0.9500 .
C14 C15 1.41(2) .
C14 H14 0.9500 .
C15 C16 1.49(3) .
C15 H15 0.9500 .
C16 H16 0.9500 .

loop_
_geom_hbond_atom_site_label_D
_geom_hbond_atom_site_label_H
_geom_hbond_atom_site_label_A
_geom_hbond_distance_DH
_geom_hbond_distance_HA
_geom_hbond_distance_DA
_geom_hbond_angle_DHA
_geom_hbond_site_symmetry_A
N1 H1C O3 0.84(2) 2.19(2) 3.0181(15) 172(2) 8_565
N1 H1D F2 0.916(19) 2.504(19) 3.3427(15) 152.3(16) 3
N1 H1D F2 0.916(19) 2.24(2) 3.0396(14) 144.9(17) 4
C1 H1B O5 0.99 2.55 3.5046(17) 162.4 2_655
C2 H2A O4 0.99 2.58 3.4571(17) 147.7 8_566
C2 H2A O5 0.99 2.60 3.5606(16) 162.7 8_566
C2 H2A O5 0.99 2.60 3.5606(16) 162.7 8_566
C3 H3 F1 0.95 2.42 3.3607(16) 169.5 8_566
C3 H3 F2 0.95 2.60 3.1886(15) 120.8 8_566
C7 H7 F2 0.95 2.53 3.3777(17) 148.9 2

loop_
_geom_torsion_atom_site_label_1
_geom_torsion_atom_site_label_2
_geom_torsion_atom_site_label_3
_geom_torsion_atom_site_label_4
_geom_torsion
_geom_torsion_site_symmetry_1
CO1 N1 C1 C2 -46.23(10) .
N1 C1 C2 N2 47.62(12) .
C1 C2 N2 C3 149.63(11) .
C1 C2 N2 CO1 -28.10(11) .
C2 N2 C3 C4 174.09(11) .
CO1 N2 C3 C4 -8.52(17) .
N2 C3 C4 C5 -171.18(11) .
N2 C3 C4 C9 6.13(18) .
C9 C4 C5 C6 -1.67(18) .
C3 C4 C5 C6 175.66(11) .
C4 C5 C6 C7 0.86(19) .
C4 C5 C6 N3 -175.32(11) .
C5 C6 C7 C8 0.83(19) .
N3 C6 C7 C8 177.06(11) .
C6 C7 C8 C9 -1.79(19) .
C6 C7 C8 N4 178.76(11) .
C7 C8 C9 O1 -179.85(11) .
N4 C8 C9 O1 -0.42(17) .
C7 C8 C9 C4 0.99(17) .
N4 C8 C9 C4 -179.58(11) .
C5 C4 C9 O1 -178.35(11) .
C3 C4 C9 O1 4.45(18) .
C5 C4 C9 C8 0.76(16) .
C3 C4 C9 C8 -176.44(11) .
C8 C9 O1 CO1 169.45(8) .
C4 C9 O1 CO1 -11.47(17) .
O1 CO1 O1 C9 94.87(10) 2_655
N2 CO1 O1 C9 -171.06(10) 2_655
N2 CO1 O1 C9 7.66(10) .
N1 CO1 O1 C9 -85.73(10) 2_655
C7 C6 N3 O2 -179.34(13) .
C5 C6 N3 O2 -3.03(19) .
C7 C6 N3 O3 -1.09(17) .
C5 C6 N3 O3 175.22(12) .
C7 C8 N4 O5 141.23(14) .
C9 C8 N4 O5 -38.24(19) .
C7 C8 N4 O4 -37.81(18) .
C9 C8 N4 O4 142.72(13) .
C16 C11 C12 C13 -10(5) .
C10 C11 C12 C13 178(2) .
C11 C12 C13 C14 7(4) .
C12 C13 C14 C15 -5(4) .
C13 C14 C15 C16 6(4) .
C12 C11 C16 C15 11(5) .
C10 C11 C16 C15 -177(2) .
C14 C15 C16 C11 -8(4) .
